data_9008098
loop_
_publ_author_name
'Trotter, J.'

_publ_section_title
;
 The crystal structure of arsenic triiodide, AsI3
;
_journal_name_full 'Zeitschrift fur Kristallographie'
_journal_page_first 81
_journal_page_last 86
_journal_volume 121
_journal_year 1965
_chemical_formula_structural AsI3
_chemical_formula_sum 'As I3'
_space_group_IT_number 148
_symmetry_space_group_name_Hall '-P 3*'
_symmetry_space_group_name_H-M 'R -3 :R'
_cell_angle_alpha 51.683
_cell_angle_beta 51.683
_cell_angle_gamma 51.685
_cell_length_a 8.269
_cell_length_b 8.269
_cell_length_c 8.269
_cell_formula_units_Z 2
_cell_volume 321.561
_database_code_amcsd 0010611
_exptl_crystal_density_diffrn 4.706
_cod_original_cell_volume 321.562
_cod_original_sg_symbol_H-M 'R -3'
_cod_database_code 9008098
_amcsd_formula_title AsI3

loop_
_space_group_symop_operation_xyz
x,y,z
-z,-x,-y
y,z,x
-x,-y,-z
z,x,y
-y,-z,-x

loop_
_atom_site_label
_atom_site_fract_x
_atom_site_fract_y
_atom_site_fract_z
_atom_site_U_iso_or_equiv
As 0.19850 0.19850 0.19850 0.05699
I 0.43070 0.06700 -0.25110 0.06079

loop_
_cod_related_entry_id
_cod_related_entry_database
_cod_related_entry_code
1 AMCSD 0010611
